data_4082973
loop_
_publ_author_name
'Lake, Benjamin R. M.'
'Willans, Charlotte E.'

_publ_section_title
;
 Remarkable Stability of Copper(II)--N-Heterocyclic Carbene Complexes Void
 of an Anionic Tether
;
_journal_issue 8
_journal_name_full Organometallics
_journal_page_first 2027
_journal_paper_doi 10.1021/om500178e
_journal_volume 33
_journal_year 2014
_chemical_formula_moiety 'C24 H26 Ag2 Br2 N6'
_chemical_formula_sum 'C24 H26 Ag2 Br2 N6'
_chemical_formula_weight 774.07
_chemical_name_systematic
; 
 ? 
;
_space_group_IT_number 15
_symmetry_cell_setting monoclinic
_symmetry_space_group_name_Hall '-C 2yc'
_symmetry_space_group_name_H-M 'C 1 2/c 1'
_atom_sites_solution_hydrogens geom
_atom_sites_solution_primary direct
_atom_sites_solution_secondary difmap
_audit_creation_method SHELXL-97
_cell_angle_alpha 90.00
_cell_angle_beta 96.190(4)
_cell_angle_gamma 90.00
_cell_formula_units_Z 4
_cell_length_a 15.7608(7)
_cell_length_b 7.0808(3)
_cell_length_c 23.1906(9)
_cell_measurement_reflns_used 2298
_cell_measurement_temperature 100.01(10)
_cell_measurement_theta_max 29.2340
_cell_measurement_theta_min 3.2400
_cell_volume 2572.96(19)
_computing_cell_refinement
;
CrysAlisPro, Agilent Technologies,
Version 1.171.36.28e (release 10-06-2013 CrysAlis171 .NET)
(compiled Jun 10 2013,11:58:50)
;
_computing_data_collection
;
CrysAlisPro, Agilent Technologies,
Version 1.171.36.28e (release 10-06-2013 CrysAlis171 .NET)
(compiled Jun 10 2013,11:58:50)
;
_computing_data_reduction
;
CrysAlisPro, Agilent Technologies,
Version 1.171.36.28e (release 10-06-2013 CrysAlis171 .NET)
(compiled Jun 10 2013,11:58:50)
;
_computing_molecular_graphics 'ORTEP-III Version 1.08 (Farrugia, 2005)'
_computing_publication_material
;
enCIFer: A program for viewing, editing and visualising CIFs.
F. H. Allen, O. Johnson, G. P. Shields, B. R. Smith, M. Towler,
J. Applied Cryst., 37, 331-334, 2004
;
_computing_structure_refinement
;
SHELXS-97 (Sheldrick, G. M.    Acta Cryst. (2008). A64, 112)
XSeed (L.J.Barbour, J.Supramol. Chem., 2003, 1, 189.)
;
_computing_structure_solution
;
SHELXS-97 (Sheldrick, G. M.    Acta Cryst. (2008). A64, 112)
XSeed (L.J.Barbour, J.Supramol. Chem., 2003, 1, 189.)
;
_diffrn_ambient_temperature 100.01(10)
_diffrn_detector_area_resol_mean 5.3095
_diffrn_measured_fraction_theta_full 0.990
_diffrn_measured_fraction_theta_max 0.990
_diffrn_measurement_device_type 'SuperNova, Dual, Cu at zero, Atlas'
_diffrn_measurement_method '\w scans'
_diffrn_radiation_monochromator mirror
_diffrn_radiation_source 'SuperNova (Mo) X-ray Source'
_diffrn_radiation_type 'Mo K\a'
_diffrn_radiation_wavelength 0.7107
_diffrn_reflns_av_R_equivalents 0.0326
_diffrn_reflns_av_sigmaI/netI 0.0484
_diffrn_reflns_limit_h_max 17
_diffrn_reflns_limit_h_min -19
_diffrn_reflns_limit_k_max 5
_diffrn_reflns_limit_k_min -8
_diffrn_reflns_limit_l_max 25
_diffrn_reflns_limit_l_min -28
_diffrn_reflns_number 5090
_diffrn_reflns_theta_full 26.37
_diffrn_reflns_theta_max 26.37
_diffrn_reflns_theta_min 2.60
_diffrn_standards_decay_% 0
_diffrn_standards_interval_count 0
_diffrn_standards_interval_time 0
_diffrn_standards_number 0
_exptl_absorpt_coefficient_mu 4.653
_exptl_absorpt_correction_T_max 0.5231
_exptl_absorpt_correction_T_min 0.3664
_exptl_absorpt_correction_type multi-scan
_exptl_absorpt_process_details
;
CrysAlisPro, Agilent Technologies,
Version 1.171.36.28e (release 10-06-2013 CrysAlis171 .NET)
(compiled Jun 10 2013,11:58:50)
Empirical absorption correction using spherical harmonics,
 implemented in SCALE3 ABSPACK scaling algorithm.
;
_exptl_crystal_colour colourless
_exptl_crystal_density_diffrn 1.998
_exptl_crystal_density_method 'not measured'
_exptl_crystal_description block
_exptl_crystal_F_000 1504
_exptl_crystal_size_max 0.27
_exptl_crystal_size_mid 0.21
_exptl_crystal_size_min 0.16
_refine_diff_density_max 0.617
_refine_diff_density_min -0.707
_refine_diff_density_rms 0.120
_refine_ls_extinction_method none
_refine_ls_goodness_of_fit_ref 1.045
_refine_ls_hydrogen_treatment constr
_refine_ls_matrix_type full
_refine_ls_number_parameters 156
_refine_ls_number_reflns 2607
_refine_ls_number_restraints 0
_refine_ls_restrained_S_all 1.045
_refine_ls_R_factor_all 0.0365
_refine_ls_R_factor_gt 0.0302
_refine_ls_shift/su_max 0.001
_refine_ls_shift/su_mean 0.000
_refine_ls_structure_factor_coef Fsqd
_refine_ls_weighting_details 'calc w=1/[\s^2^(Fo^2^)+(0.0190P)^2^+0.0000P] where P=(Fo^2^+2Fc^2^)/3'
_refine_ls_weighting_scheme calc
_refine_ls_wR_factor_gt 0.0619
_refine_ls_wR_factor_ref 0.0656
_reflns_number_gt 2306
_reflns_number_total 2607
_reflns_threshold_expression >2sigma(I)
_cod_data_source_file om500178e_si_002.cif
_cod_data_source_block Complex2c
_cod_depositor_comments 'Adding full bibliography for 4082971--4082988.cif.'
_cod_original_sg_symbol_H-M 'C 2/c'
_cod_database_code 4082973

loop_
_symmetry_equiv_pos_as_xyz
'x, y, z'
'-x, y, -z+1/2'
'x+1/2, y+1/2, z'
'-x+1/2, y+1/2, -z+1/2'
'-x, -y, -z'
'x, -y, z-1/2'
'-x+1/2, -y+1/2, -z'
'x+1/2, -y+1/2, z-1/2'

loop_
_atom_site_label
_atom_site_type_symbol
_atom_site_fract_x
_atom_site_fract_y
_atom_site_fract_z
_atom_site_U_iso_or_equiv
_atom_site_adp_type
_atom_site_occupancy
_atom_site_symmetry_multiplicity
_atom_site_calc_flag
_atom_site_refinement_flags
Ag1 Ag 0.0000 0.29961(6) 0.7500 0.01380(11) Uani 1 2 d S
Ag2 Ag 0.0000 0.72901(6) 0.7500 0.02160(12) Uani 1 2 d S
Br1 Br -0.01021(2) 0.74222(6) 0.644155(14) 0.02399(12) Uani 1 1 d .
N1 N 0.19134(16) 0.2934(4) 0.79030(10) 0.0126(6) Uani 1 1 d .
N2 N 0.17791(15) 0.3068(4) 0.69771(10) 0.0121(6) Uani 1 1 d .
N3 N 0.19428(16) 0.4056(4) 0.60445(10) 0.0160(6) Uani 1 1 d .
C1 C 0.28124(19) 0.4164(6) 0.92379(13) 0.0197(8) Uani 1 1 d .
H1A H 0.3091 0.2974 0.9279 0.024 Uiso 1 1 calc R
H1B H 0.3035 0.5213 0.9460 0.024 Uiso 1 1 calc R
C2 C 0.21196(18) 0.4357(6) 0.88733(12) 0.0158(7) Uani 1 1 d .
H2 H 0.1853 0.5561 0.8840 0.019 Uiso 1 1 calc R
C3 C 0.1732(2) 0.2780(5) 0.85100(13) 0.0172(8) Uani 1 1 d .
H3A H 0.1958 0.1564 0.8672 0.021 Uiso 1 1 calc R
H3B H 0.1107 0.2782 0.8524 0.021 Uiso 1 1 calc R
C4 C 0.13131(19) 0.2970(5) 0.74407(13) 0.0137(7) Uani 1 1 d .
C5 C 0.27359(19) 0.3027(5) 0.77371(13) 0.0161(7) Uani 1 1 d .
H5 H 0.3256 0.3019 0.7986 0.019 Uiso 1 1 calc R
C6 C 0.26486(19) 0.3131(5) 0.71553(13) 0.0152(7) Uani 1 1 d .
H6 H 0.3095 0.3229 0.6913 0.018 Uiso 1 1 calc R
C7 C 0.14374(19) 0.3176(5) 0.63779(12) 0.0139(7) Uani 1 1 d .
C8 C 0.0662(2) 0.2349(5) 0.61873(14) 0.0153(7) Uani 1 1 d .
H8 H 0.0346 0.1680 0.6448 0.018 Uiso 1 1 calc R
C9 C 0.0357(2) 0.2526(5) 0.56004(13) 0.0153(8) Uani 1 1 d .
C10 C 0.0880(2) 0.3458(6) 0.52428(13) 0.0205(8) Uani 1 1 d .
H10 H 0.0703 0.3612 0.4841 0.025 Uiso 1 1 calc R
C11 C 0.1653(2) 0.4148(6) 0.54792(13) 0.0200(8) Uani 1 1 d .
H11 H 0.2008 0.4732 0.5225 0.024 Uiso 1 1 calc R
C12 C -0.0493(2) 0.1737(6) 0.53637(13) 0.0202(8) Uani 1 1 d .
H12A H -0.0946 0.2615 0.5445 0.030 Uiso 1 1 calc R
H12B H -0.0582 0.0517 0.5548 0.030 Uiso 1 1 calc R
H12C H -0.0506 0.1563 0.4944 0.030 Uiso 1 1 calc R

loop_
_atom_site_aniso_label
_atom_site_aniso_U_11
_atom_site_aniso_U_22
_atom_site_aniso_U_33
_atom_site_aniso_U_23
_atom_site_aniso_U_13
_atom_site_aniso_U_12
Ag1 0.00901(18) 0.0180(2) 0.01395(17) 0.000 -0.00070(12) 0.000
Ag2 0.0175(2) 0.0274(3) 0.0195(2) 0.000 0.00008(14) 0.000
Br1 0.0242(2) 0.0271(3) 0.02004(19) 0.00040(15) -0.00059(14) -0.00496(15)
N1 0.0110(14) 0.0152(17) 0.0113(12) -0.0011(12) 0.0002(10) 0.0003(11)
N2 0.0100(13) 0.0150(17) 0.0107(12) -0.0017(12) -0.0013(9) 0.0000(11)
N3 0.0185(14) 0.0141(17) 0.0152(12) 0.0000(12) 0.0013(10) 0.0014(12)
C1 0.0206(17) 0.016(2) 0.0219(16) -0.0022(16) -0.0010(13) -0.0041(15)
C2 0.0168(17) 0.017(2) 0.0149(15) -0.0003(15) 0.0071(11) 0.0027(15)
C3 0.0148(17) 0.024(2) 0.0124(15) 0.0032(14) 0.0011(12) 0.0000(14)
C4 0.0106(16) 0.0130(19) 0.0177(15) -0.0005(14) 0.0021(12) 0.0011(14)
C5 0.0086(16) 0.019(2) 0.0198(16) -0.0001(15) -0.0011(12) 0.0013(14)
C6 0.0065(15) 0.019(2) 0.0205(16) -0.0019(15) 0.0023(12) 0.0004(14)
C7 0.0140(17) 0.014(2) 0.0126(14) -0.0024(14) -0.0016(11) 0.0070(14)
C8 0.0152(17) 0.015(2) 0.0154(16) -0.0035(14) 0.0012(12) 0.0034(14)
C9 0.0161(17) 0.016(2) 0.0134(16) -0.0034(14) -0.0010(12) 0.0073(14)
C10 0.0276(19) 0.019(2) 0.0138(15) -0.0015(15) -0.0013(13) 0.0065(16)
C11 0.0241(18) 0.019(2) 0.0174(15) -0.0008(16) 0.0044(12) -0.0004(16)
C12 0.0177(18) 0.022(2) 0.0194(16) -0.0034(16) -0.0051(13) 0.0048(15)

loop_
_atom_type_symbol
_atom_type_description
_atom_type_scat_dispersion_real
_atom_type_scat_dispersion_imag
_atom_type_scat_source
C C 0.0033 0.0016 'International Tables Vol C Tables 4.2.6.8 and 6.1.1.4'
H H 0.0000 0.0000 'International Tables Vol C Tables 4.2.6.8 and 6.1.1.4'
Ag Ag -0.8971 1.1015 'International Tables Vol C Tables 4.2.6.8 and 6.1.1.4'
Br Br -0.2901 2.4595 'International Tables Vol C Tables 4.2.6.8 and 6.1.1.4'
N N 0.0061 0.0033 'International Tables Vol C Tables 4.2.6.8 and 6.1.1.4'

loop_
_geom_angle_atom_site_label_1
_geom_angle_atom_site_label_2
_geom_angle_atom_site_label_3
_geom_angle
_geom_angle_site_symmetry_1
C4 Ag1 C4 179.0(2) 2_556
C4 Ag1 Ag2 90.52(10) 2_556
C4 Ag1 Ag2 90.52(10) .
Br1 Ag2 Br1 175.61(3) 2_556
Br1 Ag2 Ag1 92.194(14) 2_556
Br1 Ag2 Ag1 92.194(14) .
C4 N1 C5 111.9(3) .
C4 N1 C3 124.7(3) .
C5 N1 C3 123.4(2) .
C4 N2 C6 111.4(2) .
C4 N2 C7 125.8(2) .
C6 N2 C7 122.7(2) .
C7 N3 C11 115.5(3) .
C1 C2 C3 123.2(4) .
N1 C3 C2 112.1(3) .
N1 C4 N2 103.6(3) .
N1 C4 Ag1 124.2(2) .
N2 C4 Ag1 132.2(2) .
C6 C5 N1 106.4(3) .
C5 C6 N2 106.7(3) .
N3 C7 C8 125.4(3) .
N3 C7 N2 113.8(3) .
C8 C7 N2 120.8(3) .
C7 C8 C9 118.1(3) .
C10 C9 C8 117.2(3) .
C10 C9 C12 121.3(3) .
C8 C9 C12 121.5(3) .
C11 C10 C9 119.1(3) .
N3 C11 C10 124.6(3) .

loop_
_geom_bond_atom_site_label_1
_geom_bond_atom_site_label_2
_geom_bond_distance
_geom_bond_site_symmetry_2
Ag1 C4 2.089(3) 2_556
Ag1 C4 2.089(3) .
Ag1 Ag2 3.0405(6) .
Ag2 Br1 2.4443(3) 2_556
Ag2 Br1 2.4443(3) .
N1 C4 1.352(4) .
N1 C5 1.393(4) .
N1 C3 1.470(4) .
N2 C4 1.368(4) .
N2 C6 1.389(4) .
N2 C7 1.437(4) .
N3 C7 1.324(4) .
N3 C11 1.342(4) .
C1 C2 1.314(4) .
C2 C3 1.489(5) .
C5 C6 1.343(4) .
C7 C8 1.384(5) .
C8 C9 1.399(4) .
C9 C10 1.396(5) .
C9 C12 1.500(4) .
C10 C11 1.371(4) .
